data_4333836
loop_
_publ_author_name
'Li-Li Liang'
'Xin-Long Ni'
'Yi Zhao'
'Kai Chen'
'Xin Xiao'
'Yun-Qian Zhang'
'Carl Redshaw'
'Qian-Jiang Zhu'
'Sai-Feng Xue'
'Zhu Tao'

_publ_section_title
;
 Construction of Cucurbit[7]uril Based Tubular Nanochannels Incorporating
 Associated [CdCl4]2- and Lanthanide Ions
;
_journal_name_full 'Inorganic Chemistry'
_journal_page_first 1909
_journal_page_last 1915
_journal_paper_doi 10.1021/ic302145j
_journal_volume 52
_journal_year 2013
_chemical_formula_moiety 'C42 H42 Pr2 N28 O26, (Cd Cl4), 4Cl, 40(H2 O)'
_chemical_formula_sum 'C42 H146 Cd Cl8 N28 O66 Pr2'
_chemical_formula_weight 2777.69
_chemical_name_systematic
;
 ?
;
_space_group_IT_number 2
_symmetry_cell_setting triclinic
_symmetry_space_group_name_Hall '-P 1'
_symmetry_space_group_name_H-M 'P -1'
_atom_sites_solution_hydrogens geom
_atom_sites_solution_primary direct
_atom_sites_solution_secondary difmap
_audit_creation_method SHELXL-97
_cell_angle_alpha 98.412(10)
_cell_angle_beta 112.713(10)
_cell_angle_gamma 109.760(7)
_cell_formula_units_Z 2
_cell_length_a 16.961(3)
_cell_length_b 17.353(4)
_cell_length_c 20.498(7)
_cell_measurement_temperature 223(2)
_cell_volume 4964(2)
_computing_structure_refinement 'SHELXL-97 (Sheldrick, 1997)'
_diffrn_ambient_temperature 223(2)
_diffrn_measured_fraction_theta_full 0.977
_diffrn_measured_fraction_theta_max 0.977
_diffrn_measurement_device_type 'Bruker CCD Area Detector'
_diffrn_measurement_method '\f and \w scan'
_diffrn_radiation_monochromator graphite
_diffrn_radiation_source 'fine-focus sealed tube'
_diffrn_radiation_type MoK\a
_diffrn_radiation_wavelength 0.71073
_diffrn_reflns_av_R_equivalents 0.0919
_diffrn_reflns_av_sigmaI/netI 0.1029
_diffrn_reflns_limit_h_max 18
_diffrn_reflns_limit_h_min -18
_diffrn_reflns_limit_k_max 18
_diffrn_reflns_limit_k_min -18
_diffrn_reflns_limit_l_max 22
_diffrn_reflns_limit_l_min -22
_diffrn_reflns_number 39200
_diffrn_reflns_theta_full 22.78
_diffrn_reflns_theta_max 22.78
_diffrn_reflns_theta_min 1.14
_exptl_absorpt_coefficient_mu 1.518
_exptl_absorpt_correction_T_max 0.8755
_exptl_absorpt_correction_T_min 0.8043
_exptl_absorpt_correction_type multi-scan
_exptl_absorpt_process_details 'SADABS (Bruker, 2008)'
_exptl_crystal_colour colorless
_exptl_crystal_density_diffrn 1.858
_exptl_crystal_description prism
_exptl_crystal_F_000 2848
_exptl_crystal_size_max 0.15
_exptl_crystal_size_mid 0.11
_exptl_crystal_size_min 0.09
_platon_squeeze_details
;
;
_refine_diff_density_max 4.425
_refine_diff_density_min -2.875
_refine_diff_density_rms 0.267
_refine_ls_extinction_method none
_refine_ls_goodness_of_fit_ref 1.111
_refine_ls_hydrogen_treatment constr
_refine_ls_matrix_type full
_refine_ls_number_parameters 895
_refine_ls_number_reflns 13135
_refine_ls_number_restraints 4
_refine_ls_restrained_S_all 1.111
_refine_ls_R_factor_all 0.1172
_refine_ls_R_factor_gt 0.1013
_refine_ls_shift/su_max 0.003
_refine_ls_shift/su_mean 0.000
_refine_ls_structure_factor_coef Fsqd
_refine_ls_weighting_details 'calc w=1/[\s^2^(Fo^2^)+(0.2000P)^2^+0.0000P] where P=(Fo^2^+2Fc^2^)/3'
_refine_ls_weighting_scheme calc
_refine_ls_wR_factor_gt 0.2766
_refine_ls_wR_factor_ref 0.2956
_reflns_number_gt 9781
_reflns_number_total 13135
_reflns_threshold_expression >2sigma(I)
_cod_data_source_file ic302145j_si_001_06.cif
_cod_data_source_block p03
_cod_database_code 4333836

loop_
_symmetry_equiv_pos_as_xyz
'x, y, z'
'-x, -y, -z'

loop_
_atom_site_label
_atom_site_type_symbol
_atom_site_fract_x
_atom_site_fract_y
_atom_site_fract_z
_atom_site_U_iso_or_equiv
_atom_site_adp_type
_atom_site_occupancy
_atom_site_symmetry_multiplicity
_atom_site_calc_flag
_atom_site_refinement_flags
O1W O 0.7432(5) 0.1769(5) -0.0210(5) 0.034(2) Uani 1 1 d .
O2W O 1.4702(6) 0.3859(7) 0.3341(6) 0.052(3) Uani 1 1 d .
O3W O 1.7677(5) 0.5642(5) 0.3667(5) 0.034(2) Uani 1 1 d .
O4W O 0.9025(6) 0.1718(5) -0.0375(5) 0.038(2) Uani 1 1 d .
O5W O 1.6087(5) 0.5846(6) 0.3715(5) 0.037(2) Uani 1 1 d .
O6W O 1.6480(6) 0.3711(6) 0.4806(5) 0.043(2) Uani 1 1 d .
O7W O 1.0320(6) 0.1764(6) 0.1270(5) 0.045(2) Uani 1 1 d .
O8W O 0.9176(7) 0.0284(7) 0.0013(6) 0.053(3) Uani 1 1 d .
O9W O 0.8443(6) -0.0036(5) 0.1061(5) 0.036(2) Uani 1 1 d .
O10W O 0.7200(6) 0.0921(7) 0.0838(5) 0.048(3) Uani 1 1 d .
O11W O 1.5820(6) 0.5024(7) 0.4765(6) 0.053(3) Uani 1 1 d .
O12W O 1.7785(6) 0.4212(6) 0.4104(6) 0.049(3) Uani 1 1 d .
Cl1 Cl 0.8299(3) 0.4962(3) 0.2521(2) 0.0557(11) Uani 1 1 d .
Cl2 Cl 0.6849(3) 0.3003(3) 0.0577(2) 0.0587(11) Uani 1 1 d .
Cl3 Cl 0.8859(3) 0.5266(3) 0.0833(3) 0.0681(13) Uani 1 1 d .
Cl4 Cl 0.6329(3) 0.5024(3) 0.0719(3) 0.0729(15) Uani 1 1 d .
Cl5 Cl 1.8090(4) 0.1739(5) 0.4785(4) 0.111(3) Uani 1 1 d .
Cl6 Cl 1.5000 0.0000 0.0000 0.198(8) Uani 1 2 d S
Cl7 Cl 1.1901(6) 0.0963(8) 0.1560(5) 0.086(4) Uani 0.50 1 d P
Cl8 Cl 1.3114(8) 0.3423(11) 0.3887(7) 0.139(7) Uani 0.50 1 d P
Cl9 Cl 1.7403(7) 0.0362(12) 0.3984(7) 0.138(3) Uani 0.50 1 d P
Cl10 Cl 1.0000 0.5000 0.5000 0.138(3) Uani 1 2 d S
Cl11 Cl 0.9731(8) 0.5891(12) 0.4648(7) 0.138(3) Uani 0.50 1 d P
Cd3 Cd 0.76046(8) 0.45782(8) 0.11599(7) 0.0523(4) Uani 1 1 d .
Pr1 Pr 0.85783(4) 0.12205(4) 0.05653(4) 0.0226(3) Uani 1 1 d .
Pr2 Pr 1.64450(4) 0.45847(4) 0.39235(4) 0.0246(3) Uani 1 1 d .
C1 C 0.9395(7) 0.2124(8) 0.2569(6) 0.0209(11) Uani 1 1 d .
C2 C 0.9972(7) 0.2586(7) 0.3853(6) 0.019(2) Uani 1 1 d .
H2 H 0.9569 0.2380 0.4093 0.023 Uiso 1 1 calc R
C3 C 0.9842(8) 0.3324(7) 0.3573(7) 0.029(3) Uani 1 1 d .
H3 H 0.9406 0.3497 0.3699 0.035 Uiso 1 1 calc R
C4 C 1.1418(7) 0.3822(7) 0.4435(6) 0.0209(11) Uani 1 1 d .
C5 C 0.9043(6) 0.3338(7) 0.2259(6) 0.0302(15) Uani 1 1 d D
H5A H 0.8838 0.3706 0.2500 0.036 Uiso 1 1 calc R
H5B H 0.8475 0.2886 0.1823 0.036 Uiso 1 1 calc R
C6 C 1.1018(7) 0.4859(8) 0.3840(7) 0.0302(15) Uani 1 1 d .
H6A H 1.1615 0.5273 0.4275 0.036 Uiso 1 1 calc R
H6B H 1.0520 0.5032 0.3826 0.036 Uiso 1 1 calc R
C7 C 0.9747(7) 0.3576(7) 0.1412(6) 0.0209(11) Uani 1 1 d .
C8 C 1.0334(8) 0.4758(7) 0.2439(7) 0.023(3) Uani 1 1 d .
H8 H 1.0011 0.5119 0.2508 0.028 Uiso 1 1 calc R
C9 C 1.0838(7) 0.5042(7) 0.1983(6) 0.0209(11) Uani 1 1 d .
H9 H 1.0731 0.5517 0.1807 0.025 Uiso 1 1 calc R
C10 C 1.1937(8) 0.5237(7) 0.3159(7) 0.024(3) Uani 1 1 d .
C11 C 1.0528(7) 0.4224(8) 0.0694(7) 0.028(3) Uani 1 1 d .
H11A H 1.0501 0.4739 0.0562 0.034 Uiso 1 1 calc R
H11B H 1.0002 0.3716 0.0280 0.034 Uiso 1 1 calc R
C12 C 1.2603(8) 0.5820(7) 0.2360(7) 0.026(3) Uani 1 1 d .
H12A H 1.2443 0.6240 0.2132 0.031 Uiso 1 1 calc R
H12B H 1.3171 0.6143 0.2844 0.031 Uiso 1 1 calc R
C13 C 1.1450(7) 0.3546(7) 0.0383(6) 0.0209(11) Uani 1 1 d .
C14 C 1.2288(7) 0.5033(7) 0.1080(7) 0.025(3) Uani 1 1 d .
H14 H 1.2157 0.5491 0.0888 0.030 Uiso 1 1 calc R
C15 C 1.2917(7) 0.4751(7) 0.0822(7) 0.024(3) Uani 1 1 d .
H15 H 1.3075 0.5062 0.0489 0.029 Uiso 1 1 calc R
C16 C 1.3696(9) 0.5343(8) 0.2121(8) 0.031(3) Uani 1 1 d .
C17 C 1.2540(8) 0.3337(7) -0.0062(7) 0.023(3) Uani 1 1 d .
H17A H 1.2698 0.3678 -0.0372 0.028 Uiso 1 1 calc R
H17B H 1.1967 0.2804 -0.0395 0.028 Uiso 1 1 calc R
C18 C 1.4618(8) 0.5056(7) 0.1542(7) 0.025(3) Uani 1 1 d .
H18A H 1.5138 0.5444 0.2034 0.030 Uiso 1 1 calc R
H18B H 1.4698 0.5326 0.1170 0.030 Uiso 1 1 calc R
C19 C 1.3140(8) 0.2253(7) 0.0216(7) 0.023(3) Uani 1 1 d .
C20 C 1.4280(8) 0.3668(7) 0.0628(6) 0.024(3) Uani 1 1 d .
H20 H 1.4419 0.4002 0.0301 0.029 Uiso 1 1 calc R
C21 C 1.4765(8) 0.3035(7) 0.0725(6) 0.025(3) Uani 1 1 d .
H21 H 1.5101 0.3042 0.0423 0.029 Uiso 1 1 calc R
C22 C 1.5338(9) 0.4045(8) 0.1903(8) 0.030(3) Uani 1 1 d .
C23 C 1.4051(7) 0.1403(8) 0.0365(7) 0.0302(15) Uani 1 1 d .
H23A H 1.3459 0.0964 -0.0059 0.036 Uiso 1 1 calc R
H23B H 1.4564 0.1470 0.0236 0.036 Uiso 1 1 calc R
C24 C 1.6034(6) 0.2999(6) 0.1895(7) 0.0302(15) Uani 1 1 d D
H24A H 1.6261 0.2809 0.1558 0.036 Uiso 1 1 calc R
H24B H 1.6588 0.3438 0.2348 0.036 Uiso 1 1 calc R
C25 C 1.3566(7) 0.0447(7) 0.1051(6) 0.023(3) Uani 1 1 d .
C26 C 1.5169(9) 0.1405(8) 0.1652(7) 0.028(3) Uani 1 1 d .
H26 H 1.5610 0.1280 0.1498 0.034 Uiso 1 1 calc R
C27 C 1.4943(8) 0.0871(7) 0.2155(7) 0.026(3) Uani 1 1 d .
H27 H 1.5319 0.0534 0.2270 0.031 Uiso 1 1 calc R
C28 C 1.5586(7) 0.2360(8) 0.2769(6) 0.0209(11) Uani 1 1 d .
C29 C 1.3475(8) -0.0394(7) 0.1922(7) 0.027(3) Uani 1 1 d .
H29A H 1.3895 -0.0670 0.2112 0.033 Uiso 1 1 calc R
H29B H 1.2903 -0.0823 0.1475 0.033 Uiso 1 1 calc R
C30 C 1.5358(8) 0.1379(8) 0.3510(7) 0.030(3) Uani 1 1 d .
H30A H 1.5830 0.1911 0.3925 0.036 Uiso 1 1 calc R
H30B H 1.5618 0.0952 0.3548 0.036 Uiso 1 1 calc R
C31 C 1.2309(8) -0.0310(8) 0.2373(7) 0.033(3) Uani 1 1 d .
C32 C 1.3824(8) 0.0154(7) 0.3266(7) 0.025(3) Uani 1 1 d .
H32 H 1.4149 -0.0226 0.3377 0.030 Uiso 1 1 calc R
C33 C 1.3210(8) 0.0084(7) 0.3654(7) 0.030(3) Uani 1 1 d .
H33 H 1.3212 -0.0350 0.3918 0.036 Uiso 1 1 calc R
C34 C 1.4386(8) 0.1506(7) 0.4119(6) 0.027(3) Uani 1 1 d .
C35 C 1.1405(9) -0.0509(8) 0.3079(8) 0.034(3) Uani 1 1 d .
H35A H 1.0886 -0.0868 0.2579 0.041 Uiso 1 1 calc R
H35B H 1.1449 -0.0879 0.3397 0.041 Uiso 1 1 calc R
C36 C 1.3369(9) 0.1157(9) 0.4735(8) 0.036(3) Uani 1 1 d .
H36A H 1.3899 0.1683 0.5128 0.043 Uiso 1 1 calc R
H36B H 1.3286 0.0689 0.4954 0.043 Uiso 1 1 calc R
C37 C 1.0457(9) 0.0325(7) 0.2934(8) 0.030(3) Uani 1 1 d .
C38 C 1.1575(7) 0.0571(7) 0.4158(6) 0.022(3) Uani 1 1 d .
H38 H 1.1559 0.0158 0.4444 0.026 Uiso 1 1 calc R
C39 C 1.0965(8) 0.1028(7) 0.4200(6) 0.025(3) Uani 1 1 d .
H39 H 1.0607 0.0801 0.4467 0.030 Uiso 1 1 calc R
C40 C 1.2508(7) 0.2057(7) 0.4760(7) 0.025(3) Uani 1 1 d .
C41 C 0.9500(8) 0.1015(7) 0.3171(7) 0.028(3) Uani 1 1 d .
H41A H 0.9210 0.0874 0.3495 0.034 Uiso 1 1 calc R
H41B H 0.9038 0.0635 0.2660 0.034 Uiso 1 1 calc R
C42 C 1.1405(8) 0.2582(8) 0.4911(6) 0.025(3) Uani 1 1 d .
H42A H 1.1984 0.3030 0.5340 0.030 Uiso 1 1 calc R
H42B H 1.0966 0.2302 0.5096 0.030 Uiso 1 1 calc R
N1 N 0.9722(6) 0.1907(6) 0.3201(5) 0.0213(9) Uani 1 1 d .
N2 N 0.9456(6) 0.2934(5) 0.2772(5) 0.0213(9) Uani 1 1 d D
N3 N 1.0973(6) 0.2999(6) 0.4393(6) 0.025(2) Uani 1 1 d .
N4 N 1.0791(6) 0.4015(6) 0.3915(5) 0.020(2) Uani 1 1 d .
N5 N 0.9652(6) 0.3856(5) 0.2003(5) 0.024(2) Uani 1 1 d D
N6 N 1.0409(6) 0.4230(6) 0.1358(5) 0.024(2) Uani 1 1 d .
N7 N 1.1111(6) 0.4881(6) 0.3145(5) 0.025(2) Uani 1 1 d .
N8 N 1.1806(6) 0.5295(6) 0.2484(5) 0.026(2) Uani 1 1 d .
N9 N 1.1419(6) 0.4211(6) 0.0788(5) 0.023(2) Uani 1 1 d .
N10 N 1.2342(6) 0.3814(5) 0.0432(5) 0.019(2) Uani 1 1 d .
N11 N 1.2816(6) 0.5314(6) 0.1892(5) 0.0213(9) Uani 1 1 d .
N12 N 1.3763(6) 0.4968(6) 0.1524(6) 0.027(2) Uani 1 1 d .
N13 N 1.3309(6) 0.3114(6) 0.0313(6) 0.028(2) Uani 1 1 d .
N14 N 1.3983(6) 0.2221(6) 0.0492(5) 0.024(2) Uani 1 1 d .
N15 N 1.4684(7) 0.4228(6) 0.1394(5) 0.026(2) Uani 1 1 d .
N16 N 1.5422(6) 0.3390(6) 0.1539(5) 0.024(2) Uani 1 1 d D
N17 N 1.4228(6) 0.1104(6) 0.1008(5) 0.022(2) Uani 1 1 d .
N18 N 1.3943(6) 0.0314(6) 0.1720(5) 0.0213(9) Uani 1 1 d .
N19 N 1.5574(6) 0.2269(5) 0.2091(5) 0.0213(9) Uani 1 1 d D
N20 N 1.5223(6) 0.1553(6) 0.2825(5) 0.0213(9) Uani 1 1 d .
N21 N 1.3203(7) -0.0121(6) 0.2502(5) 0.028(2) Uani 1 1 d .
N22 N 1.2276(6) -0.0161(6) 0.3039(5) 0.025(2) Uani 1 1 d .
N23 N 1.4521(6) 0.1064(6) 0.3596(5) 0.026(2) Uani 1 1 d .
N24 N 1.3606(7) 0.0948(6) 0.4162(5) 0.028(2) Uani 1 1 d .
N25 N 1.1194(7) 0.0137(6) 0.3366(5) 0.030(2) Uani 1 1 d .
N26 N 1.0328(6) 0.0858(6) 0.3404(5) 0.028(2) Uani 1 1 d .
N27 N 1.2521(6) 0.1291(6) 0.4486(5) 0.026(2) Uani 1 1 d .
N28 N 1.1640(7) 0.1940(6) 0.4587(6) 0.034(3) Uani 1 1 d .
O1 O 0.9072(5) 0.1665(5) 0.1938(5) 0.0277(19) Uani 1 1 d .
O2 O 0.9283(5) 0.2836(5) 0.0964(4) 0.030(2) Uani 1 1 d .
O3 O 1.0803(6) 0.2837(5) 0.0005(5) 0.037(2) Uani 1 1 d .
O4 O 1.2345(5) 0.1649(5) -0.0082(5) 0.032(2) Uani 1 1 d .
O5 O 1.2704(5) 0.0005(5) 0.0559(5) 0.030(2) Uani 1 1 d .
O6 O 1.1596(6) -0.0609(6) 0.1748(5) 0.041(2) Uani 1 1 d .
O7 O 0.9983(6) 0.0016(6) 0.2277(5) 0.039(2) Uani 1 1 d .
O8 O 1.2264(5) 0.4311(5) 0.4872(4) 0.0267(19) Uani 1 1 d .
O9 O 1.2726(5) 0.5458(5) 0.3711(5) 0.032(2) Uani 1 1 d .
O10 O 1.4308(6) 0.5617(6) 0.2785(5) 0.039(2) Uani 1 1 d .
O11 O 1.5817(6) 0.4448(5) 0.2570(5) 0.034(2) Uani 1 1 d .
O12 O 1.5895(5) 0.3017(5) 0.3275(4) 0.0273(19) Uani 1 1 d .
O13 O 1.4881(6) 0.2262(6) 0.4521(5) 0.042(2) Uani 1 1 d .
O14 O 1.3234(6) 0.2736(6) 0.5104(5) 0.042(2) Uani 1 1 d .

loop_
_atom_site_aniso_label
_atom_site_aniso_U_11
_atom_site_aniso_U_22
_atom_site_aniso_U_33
_atom_site_aniso_U_23
_atom_site_aniso_U_13
_atom_site_aniso_U_12
O1W 0.032(4) 0.040(5) 0.025(5) 0.008(4) 0.011(4) 0.014(4)
O2W 0.020(4) 0.065(7) 0.050(7) -0.003(5) 0.010(4) 0.013(5)
O3W 0.026(4) 0.038(5) 0.025(5) -0.003(4) 0.016(4) 0.000(4)
O4W 0.040(5) 0.029(5) 0.039(6) -0.003(4) 0.027(4) 0.003(4)
O5W 0.029(4) 0.044(5) 0.028(5) -0.005(4) 0.003(4) 0.022(4)
O6W 0.042(5) 0.041(5) 0.035(6) 0.000(4) 0.023(5) 0.005(4)
O7W 0.023(4) 0.055(6) 0.035(6) -0.001(5) 0.005(4) 0.011(4)
O8W 0.053(6) 0.058(6) 0.060(7) 0.015(5) 0.035(5) 0.029(5)
O9W 0.052(5) 0.023(4) 0.025(5) 0.005(4) 0.016(4) 0.013(4)
O10W 0.033(5) 0.070(7) 0.038(6) 0.011(5) 0.020(4) 0.016(5)
O11W 0.039(5) 0.069(7) 0.051(7) 0.004(5) 0.030(5) 0.020(5)
O12W 0.027(5) 0.039(5) 0.060(7) -0.009(5) 0.014(5) 0.009(4)
Cl1 0.074(3) 0.058(2) 0.067(3) 0.017(2) 0.056(2) 0.038(2)
Cl2 0.074(3) 0.076(3) 0.053(3) 0.017(2) 0.042(2) 0.049(2)
Cl3 0.048(2) 0.110(4) 0.082(3) 0.060(3) 0.048(2) 0.040(2)
Cl4 0.050(2) 0.089(3) 0.124(4) 0.083(3) 0.056(3) 0.040(2)
Cl5 0.124(4) 0.187(6) 0.197(7) 0.176(6) 0.141(5) 0.133(5)
Cl6 0.033(3) 0.152(9) 0.235(13) -0.147(9) -0.029(5) 0.043(4)
Cl7 0.046(5) 0.125(9) 0.047(6) -0.030(6) 0.012(4) 0.028(5)
Cl8 0.088(8) 0.201(15) 0.067(8) -0.051(9) -0.016(6) 0.093(10)
Cl9 0.056(3) 0.211(9) 0.080(5) -0.022(5) 0.033(3) 0.011(4)
Cl10 0.056(3) 0.211(9) 0.080(5) -0.022(5) 0.033(3) 0.011(4)
Cl11 0.056(3) 0.211(9) 0.080(5) -0.022(5) 0.033(3) 0.011(4)
Cd3 0.0490(7) 0.0722(8) 0.0710(9) 0.0476(7) 0.0422(6) 0.0383(6)
Pr1 0.0191(4) 0.0213(4) 0.0189(4) -0.0018(3) 0.0072(3) 0.0048(3)
Pr2 0.0183(4) 0.0261(4) 0.0183(4) -0.0043(3) 0.0078(3) 0.0028(3)
C1 0.022(2) 0.030(3) 0.009(3) 0.004(2) 0.009(2) 0.009(2)
C2 0.026(6) 0.022(6) 0.014(6) 0.004(5) 0.013(5) 0.012(5)
C3 0.032(7) 0.018(6) 0.038(8) 0.001(6) 0.024(6) 0.004(5)
C4 0.022(2) 0.030(3) 0.009(3) 0.004(2) 0.009(2) 0.009(2)
C5 0.008(3) 0.035(3) 0.033(4) 0.000(3) 0.005(3) 0.004(3)
C6 0.008(3) 0.035(3) 0.033(4) 0.000(3) 0.005(3) 0.004(3)
C7 0.022(2) 0.030(3) 0.009(3) 0.004(2) 0.009(2) 0.009(2)
C8 0.026(6) 0.020(6) 0.024(7) 0.005(5) 0.013(5) 0.008(5)
C9 0.022(2) 0.030(3) 0.009(3) 0.004(2) 0.009(2) 0.009(2)
C10 0.031(7) 0.020(6) 0.027(8) 0.001(6) 0.018(6) 0.013(5)
C11 0.018(6) 0.038(7) 0.023(7) 0.001(6) 0.012(5) 0.007(5)
C12 0.019(6) 0.021(6) 0.021(7) -0.004(5) 0.002(5) 0.002(5)
C13 0.022(2) 0.030(3) 0.009(3) 0.004(2) 0.009(2) 0.009(2)
C14 0.021(6) 0.028(6) 0.035(8) 0.012(6) 0.019(6) 0.014(5)
C15 0.016(5) 0.019(6) 0.031(7) 0.003(5) 0.013(5) 0.000(5)
C16 0.033(7) 0.023(6) 0.042(9) 0.007(6) 0.023(7) 0.013(6)
C17 0.034(6) 0.018(6) 0.023(7) 0.007(5) 0.020(6) 0.009(5)
C18 0.027(6) 0.014(6) 0.030(7) 0.002(5) 0.010(5) 0.009(5)
C19 0.031(7) 0.020(6) 0.021(7) 0.002(5) 0.015(6) 0.013(6)
C20 0.032(6) 0.012(5) 0.011(6) -0.003(5) -0.003(5) 0.006(5)
C21 0.026(6) 0.027(6) 0.018(7) 0.001(5) 0.015(5) 0.006(5)
C22 0.045(7) 0.025(7) 0.037(9) 0.011(7) 0.031(7) 0.018(6)
C23 0.008(3) 0.035(3) 0.033(4) 0.000(3) 0.005(3) 0.004(3)
C24 0.008(3) 0.035(3) 0.033(4) 0.000(3) 0.005(3) 0.004(3)
C25 0.018(6) 0.021(6) 0.023(7) -0.005(5) 0.006(6) 0.010(5)
C26 0.043(7) 0.042(7) 0.026(7) 0.017(6) 0.023(6) 0.036(6)
C27 0.022(6) 0.027(6) 0.018(7) -0.010(5) 0.007(5) 0.009(5)
C28 0.022(2) 0.030(3) 0.009(3) 0.004(2) 0.009(2) 0.009(2)
C29 0.037(7) 0.018(6) 0.016(7) -0.001(5) 0.014(6) 0.001(5)
C30 0.030(6) 0.033(7) 0.017(7) 0.009(6) 0.001(5) 0.014(6)
C31 0.032(7) 0.027(7) 0.020(8) -0.004(6) 0.000(6) 0.012(6)
C32 0.029(6) 0.014(6) 0.039(8) 0.012(6) 0.019(6) 0.013(5)
C33 0.042(7) 0.021(6) 0.023(7) 0.004(5) 0.016(6) 0.011(6)
C34 0.032(6) 0.016(6) 0.014(7) 0.001(6) 0.007(5) -0.003(5)
C35 0.044(7) 0.029(7) 0.035(8) 0.006(6) 0.034(7) 0.008(6)
C36 0.040(7) 0.033(7) 0.041(9) 0.011(6) 0.023(7) 0.019(6)
C37 0.037(7) 0.011(6) 0.039(9) -0.001(6) 0.023(7) 0.006(5)
C38 0.022(6) 0.029(6) 0.012(6) 0.001(5) 0.010(5) 0.007(5)
C39 0.038(7) 0.022(6) 0.016(7) 0.005(5) 0.015(6) 0.012(5)
C40 0.018(6) 0.014(6) 0.025(7) -0.009(5) 0.007(5) -0.003(5)
C41 0.039(7) 0.015(6) 0.023(7) 0.001(5) 0.012(6) 0.009(5)
C42 0.025(6) 0.031(7) 0.009(6) -0.003(5) 0.002(5) 0.013(5)
N1 0.0207(19) 0.019(2) 0.011(2) -0.0041(17) 0.0035(17) 0.0019(16)
N2 0.0207(19) 0.019(2) 0.011(2) -0.0041(17) 0.0035(17) 0.0019(16)
N3 0.023(5) 0.014(5) 0.030(6) 0.005(4) 0.005(4) 0.009(4)
N4 0.017(4) 0.018(5) 0.016(5) 0.007(4) 0.008(4) -0.001(4)
N5 0.023(5) 0.020(5) 0.030(6) 0.009(5) 0.017(5) 0.004(4)
N6 0.021(5) 0.024(5) 0.015(6) -0.002(4) 0.004(4) 0.005(4)
N7 0.022(5) 0.021(5) 0.022(6) -0.001(4) 0.008(4) 0.005(4)
N8 0.025(5) 0.032(6) 0.021(6) 0.005(5) 0.013(5) 0.010(4)
N9 0.019(5) 0.019(5) 0.015(5) -0.004(4) 0.002(4) 0.000(4)
N10 0.019(4) 0.008(4) 0.028(6) 0.006(4) 0.010(4) 0.003(4)
N11 0.0207(19) 0.019(2) 0.011(2) -0.0041(17) 0.0035(17) 0.0019(16)
N12 0.023(5) 0.024(5) 0.022(6) 0.005(5) 0.008(5) 0.000(4)
N13 0.026(5) 0.018(5) 0.046(7) 0.009(5) 0.021(5) 0.012(4)
N14 0.021(5) 0.024(5) 0.019(6) -0.006(4) 0.008(4) 0.008(4)
N15 0.032(5) 0.025(5) 0.018(6) -0.004(5) 0.013(5) 0.011(4)
N16 0.023(5) 0.033(6) 0.011(5) 0.002(4) 0.005(4) 0.014(4)
N17 0.017(5) 0.030(5) 0.009(5) 0.003(4) -0.001(4) 0.009(4)
N18 0.0207(19) 0.019(2) 0.011(2) -0.0041(17) 0.0035(17) 0.0019(16)
N19 0.0207(19) 0.019(2) 0.011(2) -0.0041(17) 0.0035(17) 0.0019(16)
N20 0.0207(19) 0.019(2) 0.011(2) -0.0041(17) 0.0035(17) 0.0019(16)
N21 0.033(6) 0.024(5) 0.015(6) -0.005(4) 0.012(5) 0.004(4)
N22 0.022(5) 0.031(5) 0.011(5) 0.001(4) 0.005(4) 0.008(4)
N23 0.020(5) 0.023(5) 0.022(6) -0.007(5) 0.011(4) -0.001(4)
N24 0.039(6) 0.024(5) 0.020(6) -0.001(5) 0.018(5) 0.010(5)
N25 0.029(5) 0.032(6) 0.020(6) 0.003(5) 0.005(5) 0.014(5)
N26 0.028(5) 0.023(5) 0.012(6) -0.003(4) -0.003(4) 0.006(4)
N27 0.015(5) 0.032(6) 0.018(6) -0.006(4) 0.005(4) 0.006(4)
N28 0.035(6) 0.029(6) 0.030(7) -0.001(5) 0.010(5) 0.014(5)
O1 0.032(4) 0.029(4) 0.019(5) 0.000(4) 0.011(4) 0.014(4)
O2 0.037(5) 0.019(4) 0.018(5) -0.004(4) 0.009(4) 0.002(4)
O3 0.044(5) 0.022(4) 0.045(6) 0.000(4) 0.032(5) 0.006(4)
O4 0.031(5) 0.018(4) 0.029(5) 0.003(4) 0.004(4) 0.003(4)
O5 0.030(5) 0.029(5) 0.022(5) 0.005(4) 0.009(4) 0.009(4)
O6 0.036(5) 0.052(6) 0.024(6) -0.001(5) 0.009(5) 0.017(4)
O7 0.046(5) 0.040(5) 0.009(5) -0.008(4) 0.002(4) 0.014(4)
O8 0.019(4) 0.032(5) 0.012(4) -0.004(4) 0.001(3) 0.004(4)
O9 0.027(5) 0.033(5) 0.019(5) 0.001(4) 0.005(4) 0.005(4)
O10 0.033(5) 0.043(5) 0.024(6) -0.007(4) 0.003(4) 0.017(4)
O11 0.047(5) 0.028(5) 0.018(5) 0.006(4) 0.012(4) 0.012(4)
O12 0.031(4) 0.019(4) 0.017(5) 0.000(4) 0.008(4) 0.002(3)
O13 0.055(6) 0.031(5) 0.028(5) -0.006(4) 0.025(5) 0.006(5)
O14 0.032(5) 0.032(5) 0.049(6) -0.007(5) 0.020(5) 0.005(4)

loop_
_atom_type_symbol
_atom_type_description
_atom_type_scat_dispersion_real
_atom_type_scat_dispersion_imag
_atom_type_scat_source
C C 0.0033 0.0016 'International Tables Vol C Tables 4.2.6.8 and 6.1.1.4'
H H 0.0000 0.0000 'International Tables Vol C Tables 4.2.6.8 and 6.1.1.4'
N N 0.0061 0.0033 'International Tables Vol C Tables 4.2.6.8 and 6.1.1.4'
O O 0.0106 0.0060 'International Tables Vol C Tables 4.2.6.8 and 6.1.1.4'
Cl Cl 0.1484 0.1585 'International Tables Vol C Tables 4.2.6.8 and 6.1.1.4'
Cd Cd -0.8075 1.2024 'International Tables Vol C Tables 4.2.6.8 and 6.1.1.4'
Pr Pr -0.2180 2.8214 'International Tables Vol C Tables 4.2.6.8 and 6.1.1.4'

loop_
_geom_angle_atom_site_label_1
_geom_angle_atom_site_label_2
_geom_angle_atom_site_label_3
_geom_angle
_geom_angle_site_symmetry_1
_geom_angle_site_symmetry_3
Cl11 Cl10 Cl11 180.0(8) . 2_766
Cl4 Cd3 Cl1 108.18(16) . .
Cl4 Cd3 Cl3 113.10(14) . .
Cl1 Cd3 Cl3 108.77(15) . .
Cl4 Cd3 Cl2 105.49(16) . .
Cl1 Cd3 Cl2 110.74(14) . .
Cl3 Cd3 Cl2 110.52(16) . .
O7W Pr1 O5 135.0(3) . 2_755
O7W Pr1 O4W 80.4(3) . .
O5 Pr1 O4W 81.8(3) 2_755 .
O7W Pr1 O2 72.4(3) . .
O5 Pr1 O2 137.6(3) 2_755 .
O4W Pr1 O2 71.1(3) . .
O7W Pr1 O1 71.2(3) . .
O5 Pr1 O1 136.7(3) 2_755 .
O4W Pr1 O1 141.5(3) . .
O2 Pr1 O1 75.7(3) . .
O7W Pr1 O10W 138.0(3) . .
O5 Pr1 O10W 78.6(3) 2_755 .
O4W Pr1 O10W 137.3(3) . .
O2 Pr1 O10W 99.6(3) . .
O1 Pr1 O10W 66.9(3) . .
O7W Pr1 O9W 87.5(3) . .
O5 Pr1 O9W 78.4(3) 2_755 .
O4W Pr1 O9W 137.2(3) . .
O2 Pr1 O9W 142.7(3) . .
O1 Pr1 O9W 68.0(3) . .
O10W Pr1 O9W 74.5(3) . .
O7W Pr1 O8W 68.0(3) . .
O5 Pr1 O8W 67.0(3) 2_755 .
O4W Pr1 O8W 67.3(3) . .
O2 Pr1 O8W 125.9(3) . .
O1 Pr1 O8W 121.6(3) . .
O10W Pr1 O8W 134.5(3) . .
O9W Pr1 O8W 70.1(3) . .
O7W Pr1 O1W 136.2(3) . .
O5 Pr1 O1W 72.2(3) 2_755 .
O4W Pr1 O1W 69.6(3) . .
O2 Pr1 O1W 68.1(3) . .
O1 Pr1 O1W 115.0(3) . .
O10W Pr1 O1W 68.4(3) . .
O9W Pr1 O1W 136.1(3) . .
O8W Pr1 O1W 123.4(3) . .
O2W Pr2 O12W 138.9(3) . .
O2W Pr2 O8 135.6(3) . 2_866
O12W Pr2 O8 77.7(3) . 2_866
O2W Pr2 O11 72.4(3) . .
O12W Pr2 O11 99.4(3) . .
O8 Pr2 O11 137.1(3) 2_866 .
O2W Pr2 O11W 67.5(3) . .
O12W Pr2 O11W 134.2(3) . .
O8 Pr2 O11W 68.1(3) 2_866 .
O11 Pr2 O11W 126.4(3) . .
O2W Pr2 O12 71.3(3) . .
O12W Pr2 O12 67.7(3) . .
O8 Pr2 O12 136.9(3) 2_866 .
O11 Pr2 O12 75.4(3) . .
O11W Pr2 O12 120.6(3) . .
O2W Pr2 O5W 80.6(3) . .
O12W Pr2 O5W 135.8(3) . .
O8 Pr2 O5W 82.1(3) 2_866 .
O11 Pr2 O5W 70.4(3) . .
O11W Pr2 O5W 69.1(3) . .
O12 Pr2 O5W 140.9(3) . .
O2W Pr2 O6W 87.7(3) . .
O12W Pr2 O6W 75.0(3) . .
O8 Pr2 O6W 78.7(3) 2_866 .
O11 Pr2 O6W 142.7(3) . .
O11W Pr2 O6W 69.3(3) . .
O12 Pr2 O6W 68.3(3) . .
O5W Pr2 O6W 138.2(3) . .
O2W Pr2 O3W 136.2(3) . .
O12W Pr2 O3W 67.5(3) . .
O8 Pr2 O3W 71.5(3) 2_866 .
O11 Pr2 O3W 68.2(3) . .
O11W Pr2 O3W 124.4(3) . .
O12 Pr2 O3W 114.9(3) . .
O5W Pr2 O3W 69.0(3) . .
O6W Pr2 O3W 135.8(3) . .
O1 C1 N2 126.2(10) . .
O1 C1 N1 126.0(11) . .
N2 C1 N1 107.8(9) . .
N3 C2 N1 114.4(9) . .
N3 C2 C3 101.7(9) . .
N1 C2 C3 105.8(9) . .
N3 C2 H2 111.5 . .
N1 C2 H2 111.5 . .
C3 C2 H2 111.5 . .
N4 C3 N2 113.1(10) . .
N4 C3 C2 104.7(9) . .
N2 C3 C2 100.9(8) . .
N4 C3 H3 112.4 . .
N2 C3 H3 112.4 . .
C2 C3 H3 112.4 . .
O8 C4 N3 125.0(10) . .
O8 C4 N4 126.5(10) . .
N3 C4 N4 108.4(9) . .
N2 C5 N5 115.6(8) . .
N2 C5 H5A 108.4 . .
N5 C5 H5A 108.4 . .
N2 C5 H5B 108.4 . .
N5 C5 H5B 108.4 . .
H5A C5 H5B 107.4 . .
N4 C6 N7 111.3(10) . .
N4 C6 H6A 109.4 . .
N7 C6 H6A 109.4 . .
N4 C6 H6B 109.4 . .
N7 C6 H6B 109.4 . .
H6A C6 H6B 108.0 . .
O2 C7 N5 125.3(10) . .
O2 C7 N6 124.8(10) . .
N5 C7 N6 109.9(9) . .
N7 C8 N5 115.2(9) . .
N7 C8 C9 102.5(9) . .
N5 C8 C9 104.4(9) . .
N7 C8 H8 111.4 . .
N5 C8 H8 111.4 . .
C9 C8 H8 111.4 . .
N8 C9 N6 113.5(9) . .
N8 C9 C8 103.4(9) . .
N6 C9 C8 102.0(9) . .
N8 C9 H9 112.4 . .
N6 C9 H9 112.4 . .
C8 C9 H9 112.4 . .
O9 C10 N7 125.4(12) . .
O9 C10 N8 125.1(10) . .
N7 C10 N8 109.5(10) . .
N6 C11 N9 113.0(9) . .
N6 C11 H11A 109.0 . .
N9 C11 H11A 109.0 . .
N6 C11 H11B 109.0 . .
N9 C11 H11B 109.0 . .
H11A C11 H11B 107.8 . .
N11 C12 N8 113.6(9) . .
N11 C12 H12A 108.9 . .
N8 C12 H12A 108.9 . .
N11 C12 H12B 108.9 . .
N8 C12 H12B 108.9 . .
H12A C12 H12B 107.7 . .
O3 C13 N9 127.0(10) . .
O3 C13 N10 124.2(10) . .
N9 C13 N10 108.7(9) . .
N11 C14 N9 111.4(9) . .
N11 C14 C15 103.8(9) . .
N9 C14 C15 102.5(9) . .
N11 C14 H14 112.8 . .
N9 C14 H14 112.8 . .
C15 C14 H14 112.8 . .
N12 C15 N10 113.8(9) . .
N12 C15 C14 103.3(10) . .
N10 C15 C14 104.0(8) . .
N12 C15 H15 111.7 . .
N10 C15 H15 111.7 . .
C14 C15 H15 111.7 . .
O10 C16 N11 123.7(11) . .
O10 C16 N12 126.2(11) . .
N11 C16 N12 109.8(11) . .
N10 C17 N13 113.8(10) . .
N10 C17 H17A 108.8 . .
N13 C17 H17A 108.8 . .
N10 C17 H17B 108.8 . .
N13 C17 H17B 108.8 . .
H17A C17 H17B 107.7 . .
N12 C18 N15 113.3(9) . .
N12 C18 H18A 108.9 . .
N15 C18 H18A 108.9 . .
N12 C18 H18B 108.9 . .
N15 C18 H18B 108.9 . .
H18A C18 H18B 107.7 . .
O4 C19 N14 128.2(10) . .
O4 C19 N13 124.0(10) . .
N14 C19 N13 107.8(10) . .
N13 C20 N15 113.7(10) . .
N13 C20 C21 103.5(8) . .
N15 C20 C21 103.4(9) . .
N13 C20 H20 111.9 . .
N15 C20 H20 111.9 . .
C21 C20 H20 111.9 . .
N14 C21 N16 114.9(10) . .
N14 C21 C20 102.5(8) . .
N16 C21 C20 101.2(8) . .
N14 C21 H21 112.4 . .
N16 C21 H21 112.4 . .
C20 C21 H21 112.4 . .
O11 C22 N16 125.6(11) . .
O11 C22 N15 125.7(11) . .
N16 C22 N15 108.5(11) . .
N17 C23 N14 112.9(10) . .
N17 C23 H23A 109.0 . .
N14 C23 H23A 109.0 . .
N17 C23 H23B 109.0 . .
N14 C23 H23B 109.0 . .
H23A C23 H23B 107.8 . .
N19 C24 N16 113.6(8) . .
N19 C24 H24A 108.8 . .
N16 C24 H24A 108.8 . .
N19 C24 H24B 108.8 . .
N16 C24 H24B 108.8 . .
H24A C24 H24B 107.7 . .
O5 C25 N17 126.9(11) . .
O5 C25 N18 123.0(11) . .
N17 C25 N18 110.1(9) . .
N19 C26 N17 115.1(9) . .
N19 C26 C27 104.9(9) . .
N17 C26 C27 102.5(9) . .
N19 C26 H26 111.3 . .
N17 C26 H26 111.3 . .
C27 C26 H26 111.3 . .
N18 C27 N20 115.9(9) . .
N18 C27 C26 103.9(10) . .
N20 C27 C26 101.7(9) . .
N18 C27 H27 111.6 . .
N20 C27 H27 111.6 . .
C26 C27 H27 111.6 . .
O12 C28 N20 122.8(10) . .
O12 C28 N19 129.1(10) . .
N20 C28 N19 108.1(9) . .
N18 C29 N21 112.7(9) . .
N18 C29 H29A 109.0 . .
N21 C29 H29A 109.0 . .
N18 C29 H29B 109.0 . .
N21 C29 H29B 109.0 . .
H29A C29 H29B 107.8 . .
N20 C30 N23 114.8(9) . .
N20 C30 H30A 108.6 . .
N23 C30 H30A 108.6 . .
N20 C30 H30B 108.6 . .
N23 C30 H30B 108.6 . .
H30A C30 H30B 107.5 . .
O6 C31 N21 126.0(12) . .
O6 C31 N22 123.9(11) . .
N21 C31 N22 110.1(10) . .
N21 C32 N23 116.1(10) . .
N21 C32 C33 105.8(9) . .
N23 C32 C33 104.1(9) . .
N21 C32 H32 110.2 . .
N23 C32 H32 110.2 . .
C33 C32 H32 110.2 . .
N24 C33 N22 112.4(10) . .
N24 C33 C32 104.7(9) . .
N22 C33 C32 102.8(10) . .
N24 C33 H33 112.1 . .
N22 C33 H33 112.1 . .
C32 C33 H33 112.1 . .
O13 C34 N23 126.9(11) . .
O13 C34 N24 124.0(11) . .
N23 C34 N24 109.0(9) . .
N25 C35 N22 112.5(10) . .
N25 C35 H35A 109.1 . .
N22 C35 H35A 109.1 . .
N25 C35 H35B 109.1 . .
N22 C35 H35B 109.1 . .
H35A C35 H35B 107.8 . .
N24 C36 N27 114.1(11) . .
N24 C36 H36A 108.7 . .
N27 C36 H36A 108.7 . .
N24 C36 H36B 108.7 . .
N27 C36 H36B 108.7 . .
H36A C36 H36B 107.6 . .
O7 C37 N26 126.3(12) . .
O7 C37 N25 125.1(11) . .
N26 C37 N25 108.4(11) . .
N25 C38 N27 113.2(9) . .
N25 C38 C39 105.4(9) . .
N27 C38 C39 102.4(9) . .
N25 C38 H38 111.7 . .
N27 C38 H38 111.7 . .
C39 C38 H38 111.7 . .
N28 C39 N26 112.8(9) . .
N28 C39 C38 104.3(9) . .
N26 C39 C38 102.9(9) . .
N28 C39 H39 112.1 . .
N26 C39 H39 112.1 . .
C38 C39 H39 112.1 . .
O14 C40 N28 127.7(11) . .
O14 C40 N27 122.0(10) . .
N28 C40 N27 110.3(9) . .
N26 C41 N1 111.8(9) . .
N26 C41 H41A 109.3 . .
N1 C41 H41A 109.3 . .
N26 C41 H41B 109.3 . .
N1 C41 H41B 109.3 . .
H41A C41 H41B 107.9 . .
N28 C42 N3 114.6(10) . .
N28 C42 H42A 108.6 . .
N3 C42 H42A 108.6 . .
N28 C42 H42B 108.6 . .
N3 C42 H42B 108.6 . .
H42A C42 H42B 107.6 . .
C1 N1 C41 121.4(9) . .
C1 N1 C2 110.9(9) . .
C41 N1 C2 123.8(10) . .
C1 N2 C5 124.6(9) . .
C1 N2 C3 114.3(8) . .
C5 N2 C3 120.4(9) . .
C4 N3 C2 113.5(9) . .
C4 N3 C42 124.0(9) . .
C2 N3 C42 121.9(9) . .
C4 N4 C6 123.0(9) . .
C4 N4 C3 110.8(9) . .
C6 N4 C3 124.9(9) . .
C7 N5 C5 126.0(10) . .
C7 N5 C8 111.8(8) . .
C5 N5 C8 121.9(9) . .
C7 N6 C11 124.7(9) . .
C7 N6 C9 111.7(9) . .
C11 N6 C9 121.9(9) . .
C10 N7 C8 111.9(10) . .
C10 N7 C6 122.3(9) . .
C8 N7 C6 123.5(9) . .
C10 N8 C9 112.3(9) . .
C10 N8 C12 121.9(9) . .
C9 N8 C12 123.1(10) . .
C13 N9 C11 122.2(9) . .
C13 N9 C14 112.9(9) . .
C11 N9 C14 120.4(9) . .
C13 N10 C17 122.3(9) . .
C13 N10 C15 111.4(9) . .
C17 N10 C15 122.3(9) . .
C16 N11 C12 122.1(9) . .
C16 N11 C14 111.0(9) . .
C12 N11 C14 122.1(9) . .
C16 N12 C18 123.5(10) . .
C16 N12 C15 111.1(10) . .
C18 N12 C15 121.7(10) . .
C19 N13 C20 112.4(9) . .
C19 N13 C17 120.3(9) . .
C20 N13 C17 125.3(9) . .
C19 N14 C21 113.6(9) . .
C19 N14 C23 121.3(9) . .
C21 N14 C23 123.0(9) . .
C22 N15 C20 112.8(9) . .
C22 N15 C18 123.3(10) . .
C20 N15 C18 121.0(10) . .
C22 N16 C24 124.6(10) . .
C22 N16 C21 114.0(9) . .
C24 N16 C21 121.2(9) . .
C25 N17 C23 123.5(9) . .
C25 N17 C26 111.5(9) . .
C23 N17 C26 124.6(9) . .
C25 N18 C29 125.2(9) . .
C25 N18 C27 111.7(9) . .
C29 N18 C27 122.1(10) . .
C28 N19 C26 113.2(9) . .
C28 N19 C24 122.3(9) . .
C26 N19 C24 124.2(9) . .
C28 N20 C30 124.4(9) . .
C28 N20 C27 112.1(10) . .
C30 N20 C27 120.9(10) . .
C31 N21 C32 111.4(10) . .
C31 N21 C29 124.6(10) . .
C32 N21 C29 121.9(10) . .
C31 N22 C35 122.2(10) . .
C31 N22 C33 109.4(9) . .
C35 N22 C33 124.5(10) . .
C34 N23 C30 124.0(9) . .
C34 N23 C32 111.3(9) . .
C30 N23 C32 123.0(9) . .
C34 N24 C36 123.4(10) . .
C34 N24 C33 110.9(10) . .
C36 N24 C33 124.4(10) . .
C37 N25 C35 123.5(10) . .
C37 N25 C38 110.9(9) . .
C35 N25 C38 124.5(10) . .
C37 N26 C41 123.0(10) . .
C37 N26 C39 112.2(10) . .
C41 N26 C39 122.2(10) . .
C40 N27 C36 123.4(9) . .
C40 N27 C38 110.8(8) . .
C36 N27 C38 121.9(10) . .
C40 N28 C42 123.5(10) . .
C40 N28 C39 111.8(9) . .
C42 N28 C39 122.8(10) . .
C1 O1 Pr1 159.9(8) . .
C7 O2 Pr1 156.0(8) . .
C25 O5 Pr1 152.7(7) . 2_755
C4 O8 Pr2 152.6(7) . 2_866
C22 O11 Pr2 153.8(8) . .
C28 O12 Pr2 159.0(8) . .

loop_
_geom_bond_atom_site_label_1
_geom_bond_atom_site_label_2
_geom_bond_distance
_geom_bond_site_symmetry_2
O1W Pr1 2.553(8) .
O2W Pr2 2.464(8) .
O3W Pr2 2.559(8) .
O4W Pr1 2.492(9) .
O5W Pr2 2.512(9) .
O6W Pr2 2.521(10) .
O7W Pr1 2.474(8) .
O8W Pr1 2.533(10) .
O9W Pr1 2.515(8) .
O10W Pr1 2.514(9) .
O11W Pr2 2.501(9) .
O12W Pr2 2.477(9) .
Cl1 Cd3 2.450(5) .
Cl2 Cd3 2.457(5) .
Cl3 Cd3 2.454(4) .
Cl4 Cd3 2.433(4) .
Cl5 Cl9 2.293(17) .
Cl10 Cl11 1.91(2) .
Cl10 Cl11 1.91(2) 2_766
Pr1 O5 2.477(8) 2_755
Pr1 O2 2.504(8) .
Pr1 O1 2.514(8) .
Pr2 O8 2.483(7) 2_866
Pr2 O11 2.498(9) .
Pr2 O12 2.511(8) .
C1 O1 1.211(14) .
C1 N2 1.361(15) .
C1 N1 1.361(15) .
C2 N3 1.454(14) .
C2 N1 1.456(14) .
C2 C3 1.525(17) .
C2 H2 0.9900 .
C3 N4 1.448(14) .
C3 N2 1.458(15) .
C3 H3 0.9900 .
C4 O8 1.242(13) .
C4 N3 1.341(15) .
C4 N4 1.362(14) .
C5 N2 1.439(2) .
C5 N5 1.441(2) .
C5 H5A 0.9800 .
C5 H5B 0.9800 .
C6 N4 1.429(16) .
C6 N7 1.497(16) .
C6 H6A 0.9800 .
C6 H6B 0.9800 .
C7 O2 1.234(13) .
C7 N5 1.327(14) .
C7 N6 1.354(15) .
C8 N7 1.456(15) .
C8 N5 1.468(14) .
C8 C9 1.520(16) .
C8 H8 0.9900 .
C9 N8 1.422(14) .
C9 N6 1.488(14) .
C9 H9 0.9900 .
C10 O9 1.255(14) .
C10 N7 1.313(15) .
C10 N8 1.340(15) .
C11 N6 1.450(15) .
C11 N9 1.456(14) .
C11 H11A 0.9800 .
C11 H11B 0.9800 .
C12 N11 1.433(15) .
C12 N8 1.491(15) .
C12 H12A 0.9800 .
C12 H12B 0.9800 .
C13 O3 1.212(14) .
C13 N9 1.348(14) .
C13 N10 1.382(14) .
C14 N11 1.458(15) .
C14 N9 1.488(14) .
C14 C15 1.539(16) .
C14 H14 0.9900 .
C15 N12 1.467(15) .
C15 N10 1.477(14) .
C15 H15 0.9900 .
C16 O10 1.243(15) .
C16 N11 1.360(15) .
C16 N12 1.363(16) .
C17 N10 1.426(14) .
C17 N13 1.448(15) .
C17 H17A 0.9800 .
C17 H17B 0.9800 .
C18 N12 1.391(14) .
C18 N15 1.475(14) .
C18 H18A 0.9800 .
C18 H18B 0.9800 .
C19 O4 1.229(13) .
C19 N14 1.343(14) .
C19 N13 1.391(15) .
C20 N13 1.408(14) .
C20 N15 1.468(15) .
C20 C21 1.571(16) .
C20 H20 0.9900 .
C21 N14 1.424(15) .
C21 N16 1.484(14) .
C21 H21 0.9900 .
C22 O11 1.223(15) .
C22 N16 1.348(15) .
C22 N15 1.365(16) .
C23 N17 1.446(16) .
C23 N14 1.458(15) .
C23 H23A 0.9800 .
C23 H23B 0.9800 .
C24 N19 1.450(2) .
C24 N16 1.451(2) .
C24 H24A 0.9800 .
C24 H24B 0.9800 .
C25 O5 1.272(13) .
C25 N17 1.345(15) .
C25 N18 1.364(15) .
C26 N19 1.400(15) .
C26 N17 1.472(15) .
C26 C27 1.555(18) .
C26 H26 0.9900 .
C27 N18 1.442(14) .
C27 N20 1.468(14) .
C27 H27 0.9900 .
C28 O12 1.217(14) .
C28 N20 1.367(15) .
C28 N19 1.367(14) .
C29 N18 1.432(15) .
C29 N21 1.503(15) .
C29 H29A 0.9800 .
C29 H29B 0.9800 .
C30 N20 1.428(15) .
C30 N23 1.429(15) .
C30 H30A 0.9800 .
C30 H30B 0.9800 .
C31 O6 1.249(14) .
C31 N21 1.343(15) .
C31 N22 1.379(16) .
C32 N21 1.400(16) .
C32 N23 1.468(14) .
C32 C33 1.521(17) .
C32 H32 0.9900 .
C33 N24 1.451(15) .
C33 N22 1.458(15) .
C33 H33 0.9900 .
C34 O13 1.228(14) .
C34 N23 1.364(16) .
C34 N24 1.394(15) .
C35 N25 1.404(15) .
C35 N22 1.435(15) .
C35 H35A 0.9800 .
C35 H35B 0.9800 .
C36 N24 1.417(16) .
C36 N27 1.442(15) .
C36 H36A 0.9800 .
C36 H36B 0.9800 .
C37 O7 1.188(15) .
C37 N26 1.367(16) .
C37 N25 1.399(16) .
C38 N25 1.458(15) .
C38 N27 1.468(14) .
C38 C39 1.521(16) .
C38 H38 0.9900 .
C39 N28 1.466(15) .
C39 N26 1.484(15) .
C39 H39 0.9900 .
C40 O14 1.227(13) .
C40 N28 1.307(15) .
C40 N27 1.375(15) .
C41 N26 1.433(15) .
C41 N1 1.451(15) .
C41 H41A 0.9800 .
C41 H41B 0.9800 .
C42 N28 1.459(15) .
C42 N3 1.473(15) .
C42 H42A 0.9800 .
C42 H42B 0.9800 .
O5 Pr1 2.477(8) 2_755
O8 Pr2 2.483(7) 2_866

loop_
_platon_squeeze_void_nr
_platon_squeeze_void_average_x
_platon_squeeze_void_average_y
_platon_squeeze_void_average_z
_platon_squeeze_void_volume
_platon_squeeze_void_count_electrons
_platon_squeeze_void_content
1 -0.040 0.000 0.500 1515 748 ' '
2 0.119 0.202 0.278 7 2 ' '
3 0.253 0.312 0.207 66 26 ' '
4 0.748 0.688 0.793 66 23 ' '
5 0.881 0.801 0.722 7 3 ' '
